data_9005332
loop_
_publ_author_name
'Stahl, K.'
'Hanson, J. C.'

_publ_section_title
;
 An in situ study of the edingtonite dehydration process from
 X-ray synchrotron powder diffraction
 Sample: 643 K
;
_journal_name_full 'European Journal of Mineralogy'
_journal_page_first 221
_journal_page_last 228
_journal_volume 10
_journal_year 1998
_chemical_formula_sum 'Al2 Ba0.9 Ca0.1 H3.809 O10.68 Si3'
_chemical_name_mineral Edingtonite
_space_group_IT_number 18
_symmetry_space_group_name_Hall 'P 2 2ab'
_symmetry_space_group_name_H-M 'P 21 21 2'
_cell_angle_alpha 90
_cell_angle_beta 90
_cell_angle_gamma 90
_cell_formula_units_Z 2
_cell_length_a 9.3758
_cell_length_b 9.4097
_cell_length_c 6.5377
_cell_volume 576.779
_database_code_amcsd 0006717
_exptl_crystal_density_diffrn 2.537
_cod_original_formula_sum '(Ba.9 Ca.1) Al2 Si3 O10.68 H3.809'
_cod_database_code 9005332

loop_
_space_group_symop_operation_xyz
x,y,z
1/2-x,1/2+y,-z
1/2+x,1/2-y,-z
-x,-y,z

loop_
_atom_site_label
_atom_site_fract_x
_atom_site_fract_y
_atom_site_fract_z
_atom_site_occupancy
_atom_site_U_iso_or_equiv
_atom_site_type_symbol
_atom_site_attached_hydrogens
Ba 0.50000 0.00000 0.62860 0.90000 0.03800 Ba 0
Ca 0.50000 0.00000 0.62860 0.10000 0.03800 Ca 0
Al 0.08740 0.17630 0.63260 1.00000 0.02786 Al 0
Si1 0.00000 0.00000 0.01440 1.00000 0.02786 Si 0
Si2 -0.17360 0.08790 0.39070 1.00000 0.02786 Si 0
O1 0.17020 0.33830 0.61940 1.00000 0.02533 O 0
O2 -0.06040 0.20230 0.47390 1.00000 0.02533 O 0
O3 0.19050 0.04130 0.54880 1.00000 0.02533 O 0
O4 0.03060 0.13950 0.88060 1.00000 0.02533 O 0
O5 -0.13690 0.02910 0.16560 1.00000 0.02533 O 0
Wat1 0.13360 0.33380 0.12810 0.03000 0.07092 O 2
Wat2 0.44190 0.09870 -0.00930 0.31000 0.07092 O 2

loop_
_cod_changelog_entry_id
_cod_changelog_entry_author
_cod_changelog_entry_date
_cod_changelog_entry_text
1
;cod-tools version 3.8.0
Id: cif_guess_AMCSD_atom_types 9581 2023-05-17 12:35:41Z saulius
;
2023-05-18T11:39:14+03:00
;Derived atom types and hydrogen counts
from atom names that follow the AMCSD naming convention
(Wat == water, O-H == hydroxyl).
;

loop_
_cod_related_entry_id
_cod_related_entry_database
_cod_related_entry_code
1 AMCSD 0006717
